data_2202681
loop_
_publ_author_name
'Tao, Jun'
'Yin, Xin'
'Huang, Rong-Bin'
'Zheng, Lan-Sun'
'Ng, Seik Weng'

_publ_section_title
;Polymeric disodium
 (\m-<i>trans</i>-4,4'-ethylenedipyridyl)bis[\m-5-sulfoisophthalato(3--)]dicadmate(II)
 hexahydrate
;
_journal_issue 8
_journal_name_full 'Acta Crystallographica Section E'
_journal_page_first m611
_journal_page_last m613
_journal_paper_doi 10.1107/S1600536803015289
_journal_volume 59
_journal_year 2003
_chemical_formula_iupac 'Na2 [Cd2 (C12 H10 N2) (C8 H3 O7 S)2], 6H2 O'
_chemical_formula_moiety '2Na 1+, C28 H16 Cd2 N2 O14 S2 2-, 6H2 O1'
_chemical_formula_sum 'C28 H28 Cd2 N2 Na2 O20 S2'
_chemical_formula_weight 1047.42
_chemical_name_systematic
;
Disodium
poly-\m-4,4-trans-dipyridylethylenebis[5-sulfoisophthalato(3-)cadmate(II)]
hexahydrate
;
_space_group_IT_number 14
_symmetry_cell_setting monoclinic
_symmetry_space_group_name_Hall '-P 2yn'
_symmetry_space_group_name_H-M 'P 1 21/n 1'
_atom_sites_solution_hydrogens geom
_atom_sites_solution_primary direct
_atom_sites_solution_secondary difmap
_audit_creation_method SHELXL-97
_cell_angle_alpha 90
_cell_angle_beta 101.9990(10)
_cell_angle_gamma 90
_cell_formula_units_Z 2
_cell_length_a 8.9936(4)
_cell_length_b 16.2164(7)
_cell_length_c 12.4217(5)
_cell_measurement_reflns_used 6328
_cell_measurement_temperature 298(2)
_cell_measurement_theta_max 28.3
_cell_measurement_theta_min 2.1
_cell_volume 1772.05(13)
_computing_cell_refinement 'SAINT (Bruker, 2001)'
_computing_data_collection 'SMART (Bruker, 2001)'
_computing_data_reduction SAINT
_computing_molecular_graphics 'ORTEPII (Johnson, 1976)'
_computing_publication_material SHELXL97
_computing_structure_refinement 'SHELXL97 (Sheldrick, 1997)'
_computing_structure_solution 'SHELXS97 (Sheldrick, 1997)'
_diffrn_ambient_temperature 298(2)
_diffrn_measured_fraction_theta_full 0.999
_diffrn_measured_fraction_theta_max 0.93
_diffrn_measurement_device_type 'Bruker APEX area-detector'
_diffrn_measurement_method '\f and \w'
_diffrn_radiation_monochromator graphite
_diffrn_radiation_source 'fine-focus sealed tube'
_diffrn_radiation_type MoK\a
_diffrn_radiation_wavelength 0.71073
_diffrn_reflns_av_R_equivalents 0.022
_diffrn_reflns_av_sigmaI/netI 0.032
_diffrn_reflns_limit_h_max 5
_diffrn_reflns_limit_h_min -11
_diffrn_reflns_limit_k_max 20
_diffrn_reflns_limit_k_min -19
_diffrn_reflns_limit_l_max 16
_diffrn_reflns_limit_l_min -12
_diffrn_reflns_number 10511
_diffrn_reflns_theta_full 28.3
_diffrn_reflns_theta_max 28.3
_diffrn_reflns_theta_min 2.1
_diffrn_standards_decay_% 0
_diffrn_standards_number 0
_exptl_absorpt_coefficient_mu 1.432
_exptl_absorpt_correction_T_max 0.730
_exptl_absorpt_correction_T_min 0.570
_exptl_absorpt_correction_type multi-scan
_exptl_absorpt_process_details '(SADABS; Sheldrick, 1996)'
_exptl_crystal_colour Colorless
_exptl_crystal_density_diffrn 1.963
_exptl_crystal_density_method 'not measured'
_exptl_crystal_description Block
_exptl_crystal_F_000 1040
_exptl_crystal_size_max 0.30
_exptl_crystal_size_mid 0.28
_exptl_crystal_size_min 0.22
_refine_diff_density_max 0.85
_refine_diff_density_min -0.43
_refine_ls_extinction_method none
_refine_ls_goodness_of_fit_ref 0.948
_refine_ls_hydrogen_treatment constr
_refine_ls_matrix_type full
_refine_ls_number_parameters 271
_refine_ls_number_reflns 4075
_refine_ls_number_restraints 9
_refine_ls_restrained_S_all 0.947
_refine_ls_R_factor_all 0.033
_refine_ls_R_factor_gt 0.027
_refine_ls_shift/su_max 0.001
_refine_ls_shift/su_mean <0.001
_refine_ls_structure_factor_coef Fsqd
_refine_ls_weighting_details 'calc w = 1/[\s^2^(Fo^2^)+(0.0365P)^2^] where P = (Fo^2^+2Fc^2^)/3'
_refine_ls_weighting_scheme calc
_refine_ls_wR_factor_gt 0.061
_refine_ls_wR_factor_ref 0.063
_reflns_number_gt 3510
_reflns_number_total 4075
_reflns_threshold_expression I>2\s(I)
_cod_data_source_file lh6078.cif
_cod_data_source_block I
_cod_depositor_comments
;
The following automatic conversions were performed:
'_symmetry_cell_setting' value 'Monoclinic' changed to 'monoclinic'
according to '/home/saulius/struct/CIF-dictionaries/cif_core.dic'
dictionary named 'cif_core.dic' version 2.4.1 from 2010-06-29.

Automatic conversion script
Id: cif_fix_enum 1527 2010-12-29 10:47:43Z saulius 

The following automatic conversions were performed:

'_symmetry_cell_setting' value 'Monoclinic' changed to 'monoclinic'
according to /home/saulius/struct/CIF-dictionaries/cif_core.dic
dictionary named 'cif_core.dic' version 2.4.1 from
2010-06-29.

'_exptl_absorpt_correction_type' value 'Multi-scan'
changed to 'multi-scan' according to
/home/saulius/struct/CIF-dictionaries/cif_core.dic dictionary named
'cif_core.dic' version 2.4.1 from 2010-06-29.

Automatic conversion script
Id: cif_fix_values 1715 2011-07-08 13:25:40Z adriana 
;
_cod_original_cell_volume 1772.10(10)
_cod_original_sg_symbol_H-M 'P 21/n'
_cod_database_code 2202681
_cod_database_fobs_code 2202681

loop_
_symmetry_equiv_pos_as_xyz
'x, y, z'
'-x+1/2, y+1/2, -z+1/2'
'-x, -y, -z'
'x-1/2, -y-1/2, z-1/2'

loop_
_atom_site_label
_atom_site_fract_x
_atom_site_fract_y
_atom_site_fract_z
_atom_site_U_iso_or_equiv
_atom_site_adp_type
_atom_site_calc_flag
_atom_site_refinement_flags
_atom_site_occupancy
_atom_site_disorder_assembly
_atom_site_disorder_group
_atom_site_type_symbol
Cd1 0.57627(2) 0.263460(10) 0.368440(10) 0.02110(10) Uani d . 1 . . Cd
S1 1.28061(7) 0.32047(4) 0.10897(5) 0.02320(10) Uani d . 1 . . S
Na1 0.91300(10) 0.12856(6) 0.35857(9) 0.0413(3) Uani d . 1 . . Na
O1 0.8393(3) 0.26310(10) 0.3260(2) 0.0426(5) Uani d . 1 . . O
O2 0.7039(2) 0.37590(10) 0.3188(2) 0.0337(4) Uani d . 1 . . O
O3 0.8921(2) 0.63410(10) 0.1917(2) 0.0331(4) Uani d . 1 . . O
O4 1.0869(2) 0.63690(10) 0.1119(2) 0.0377(5) Uani d . 1 . . O
O5 1.1992(2) 0.24910(10) 0.0534(2) 0.0304(4) Uani d . 1 . . O
O6 1.3938(2) 0.29550(10) 0.2033(2) 0.0425(5) Uani d . 1 . . O
O7 1.3389(2) 0.37470(10) 0.0351(2) 0.0344(4) Uani d . 1 . . O
O1w 1.1045(3) 0.1284(2) 0.2201(2) 0.0716(8) Uani d D 1 . . O
O2w 1.1562(3) 0.1145(2) 0.4778(2) 0.0621(7) Uani d D 1 . . O
O3w 0.9322(3) -0.01540(10) 0.3457(2) 0.0489(6) Uani d D 1 . . O
N1 0.4110(2) 0.34110(10) 0.4429(2) 0.0283(5) Uani d . 1 . . N
C1 0.8188(3) 0.3373(2) 0.3024(2) 0.0259(5) Uani d . 1 . . C
C2 0.9310(3) 0.38170(10) 0.2497(2) 0.0237(5) Uani d . 1 . . C
C3 0.9181(3) 0.46600(10) 0.2310(2) 0.0234(5) Uani d . 1 . . C
C4 1.0161(3) 0.50710(10) 0.1766(2) 0.0229(5) Uani d . 1 . . C
C5 1.1273(3) 0.46260(10) 0.1390(2) 0.0245(5) Uani d . 1 . . C
C6 1.1410(3) 0.37840(10) 0.1583(2) 0.0228(5) Uani d . 1 . . C
C7 1.0445(3) 0.33820(10) 0.2143(2) 0.0242(5) Uani d . 1 . . C
C8 0.9976(3) 0.59850(10) 0.1580(2) 0.0247(5) Uani d . 1 . . C
C9 0.3838(3) 0.4207(2) 0.4162(2) 0.0326(6) Uani d . 1 . . C
C10 0.2649(3) 0.4637(2) 0.4419(2) 0.0359(6) Uani d . 1 . . C
C11 0.1642(3) 0.4246(2) 0.4961(2) 0.0316(6) Uani d . 1 . . C
C12 0.1959(3) 0.3433(2) 0.5272(2) 0.0394(7) Uani d . 1 . . C
C13 0.3183(3) 0.3048(2) 0.4994(2) 0.0364(6) Uani d . 1 . . C
C14 0.0258(3) 0.4633(2) 0.5174(2) 0.0371(6) Uani d . 1 . . C
H1w1 1.126 0.154 0.165 0.086 Uiso d D 1 . . H
H1w2 1.183 0.130 0.272 0.086 Uiso d D 1 . . H
H2w1 1.149 0.085 0.533 0.075 Uiso d D 1 . . H
H2w2 1.247 0.114 0.468 0.075 Uiso d D 1 . . H
H3w1 0.903 -0.044 0.287 0.059 Uiso d D 1 . . H
H3w2 1.018 -0.034 0.379 0.059 Uiso d D 1 . . H
H3 0.8426 0.4954 0.2553 0.028 Uiso calc R 1 . . H
H5 1.1923 0.4892 0.1010 0.029 Uiso calc R 1 . . H
H7 1.0559 0.2820 0.2282 0.029 Uiso calc R 1 . . H
H9 0.4487 0.4478 0.3786 0.039 Uiso calc R 1 . . H
H10 0.2515 0.5191 0.4230 0.043 Uiso calc R 1 . . H
H12 0.1346 0.3150 0.5666 0.047 Uiso calc R 1 . . H
H13 0.3378 0.2503 0.5211 0.044 Uiso calc R 1 . . H
H14 -0.0303 0.4335 0.5590 0.044 Uiso calc R 1 . . H

loop_
_atom_site_aniso_label
_atom_site_aniso_U_11
_atom_site_aniso_U_22
_atom_site_aniso_U_33
_atom_site_aniso_U_12
_atom_site_aniso_U_13
_atom_site_aniso_U_23
Cd1 0.02280(10) 0.01610(10) 0.02650(10) 0.00100(10) 0.00970(10) 0.00020(10)
S1 0.0238(3) 0.0225(3) 0.0237(3) -0.0003(2) 0.0055(2) -0.0031(2)
Na1 0.0518(7) 0.0256(6) 0.0488(7) 0.0062(5) 0.0158(6) 0.0031(5)
O1 0.0520(10) 0.0230(10) 0.0620(10) -0.0020(10) 0.0320(10) 0.0100(9)
O2 0.0290(10) 0.0320(10) 0.0440(10) 0.0000(10) 0.0160(10) 0.0083(8)
O3 0.0340(10) 0.0210(10) 0.0480(10) 0.0040(10) 0.0160(10) 0.0045(8)
O4 0.0440(10) 0.0200(10) 0.0560(10) -0.0020(10) 0.0260(10) 0.0064(8)
O5 0.0370(10) 0.0240(10) 0.0310(10) -0.0040(10) 0.0080(10) -0.0050(10)
O6 0.0390(10) 0.0510(10) 0.0340(10) 0.0150(10) -0.0030(10) -0.0050(10)
O7 0.0390(10) 0.0300(10) 0.0390(10) -0.0070(10) 0.0210(10) -0.0030(10)
O1w 0.089(2) 0.058(2) 0.069(2) 0.012(2) 0.018(2) 0.0170(10)
O2w 0.0450(10) 0.082(2) 0.064(2) -0.0020(10) 0.0220(10) 0.0120(10)
O3w 0.0410(10) 0.0340(10) 0.065(2) 0.0080(10) -0.0050(10) -0.0110(10)
N1 0.0260(10) 0.0290(10) 0.0310(10) 0.0050(10) 0.0070(10) -0.0010(10)
C1 0.0300(10) 0.0220(10) 0.0280(10) -0.0060(10) 0.0080(10) 0.0010(10)
C2 0.0260(10) 0.0220(10) 0.0240(10) -0.0050(10) 0.0060(10) 0.0020(10)
C3 0.0230(10) 0.0200(10) 0.0280(10) 0.0000(10) 0.0060(10) 0.0010(10)
C4 0.0250(10) 0.0170(10) 0.0270(10) -0.0020(10) 0.0040(10) 0.0020(10)
C5 0.0270(10) 0.0210(10) 0.0280(10) -0.0040(10) 0.0100(10) 0.0020(10)
C6 0.0230(10) 0.0210(10) 0.0240(10) -0.0010(10) 0.0050(10) 0.0000(10)
C7 0.0290(10) 0.0170(10) 0.0270(10) -0.0030(10) 0.0070(10) 0.0020(10)
C8 0.0280(10) 0.0180(10) 0.0270(10) -0.0030(10) 0.0040(10) 0.0000(10)
C9 0.0330(10) 0.0280(10) 0.039(2) 0.0050(10) 0.0130(10) 0.0000(10)
C10 0.039(2) 0.0260(10) 0.043(2) 0.0090(10) 0.0090(10) -0.0020(10)
C11 0.0290(10) 0.039(2) 0.0270(10) 0.0100(10) 0.0040(10) -0.0080(10)
C12 0.040(2) 0.042(2) 0.041(2) 0.0080(10) 0.0210(10) 0.0030(10)
C13 0.042(2) 0.032(2) 0.038(2) 0.0110(10) 0.0170(10) 0.0030(10)
C14 0.032(2) 0.046(2) 0.034(2) 0.0090(10) 0.0100(10) -0.0080(10)

loop_
_atom_type_symbol
_atom_type_description
_atom_type_scat_dispersion_real
_atom_type_scat_dispersion_imag
_atom_type_scat_source
C C 0.0033 0.0016 'International Tables Vol C Tables 4.2.6.8 and 6.1.1.4'
H H 0.0000 0.0000 'International Tables Vol C Tables 4.2.6.8 and 6.1.1.4'
N N 0.0061 0.0033 'International Tables Vol C Tables 4.2.6.8 and 6.1.1.4'
O O 0.0106 0.0060 'International Tables Vol C Tables 4.2.6.8 and 6.1.1.4'
Na Na 0.0362 0.0249 'International Tables Vol C Tables 4.2.6.8 and 6.1.1.4'
S S 0.1246 0.1234 'International Tables Vol C Tables 4.2.6.8 and 6.1.1.4'
Cd Cd -0.8075 1.2024 'International Tables Vol C Tables 4.2.6.8 and 6.1.1.4'

loop_
_geom_angle_atom_site_label_1
_geom_angle_atom_site_label_2
_geom_angle_atom_site_label_3
_geom_angle_site_symmetry_1
_geom_angle_site_symmetry_3
_geom_angle
_geom_angle_publ_flag
O1 Cd1 O2 . . 53.60(10) yes
O1 Cd1 O3 . 2_645 75.00(10) yes
O1 Cd1 O4 . 2_645 126.60(10) yes
O1 Cd1 O5 . 4_566 86.20(10) yes
O1 Cd1 O6 . 1_455 109.00(10) yes
O1 Cd1 N1 . . 143.30(10) yes
O2 Cd1 O3 . 2_645 122.70(10) yes
O2 Cd1 O4 . 2_645 170.10(10) yes
O2 Cd1 O5 . 4_566 99.90(10) yes
O2 Cd1 O6 . 1_455 83.70(10) yes
O2 Cd1 N1 . . 94.30(10) yes
O3 Cd1 O4 2_645 2_645 53.40(10) yes
O3 Cd1 O5 2_645 4_566 100.20(10) yes
O3 Cd1 O6 2_645 1_455 91.70(10) yes
O3 Cd1 N1 2_645 . 141.30(10) yes
O4 Cd1 O5 2_645 4_566 90.00(10) yes
O4 Cd1 O6 2_645 1_455 87.20(10) yes
O4 Cd1 N1 2_645 . 88.20(10) yes
O5 Cd1 O6 4_566 1_455 162.90(10) yes
O5 Cd1 N1 4_566 . 82.20(10) yes
O6 Cd1 N1 1_455 . 80.80(10) yes
O6 S1 O7 . . 113.50(10) no
O6 S1 O5 . . 111.10(10) no
O7 S1 O5 . . 113.20(10) no
O6 S1 C6 . . 107.40(10) no
O7 S1 C6 . . 105.80(10) no
O5 S1 C6 . . 105.10(10) no
O1 Na1 O3 . 2_645 71.50(10) yes
O1 Na1 O7 . 4_566 93.30(10) yes
O1 Na1 O1w . . 95.10(10) yes
O1 Na1 O2w . . 113.30(10) yes
O1 Na1 O3w . . 163.10(10) yes
O3 Na1 O7 2_645 4_566 75.60(10) yes
O3 Na1 O1w 2_645 . 127.90(10) yes
O3 Na1 O2w 2_645 . 155.30(10) yes
O3 Na1 O3w 2_645 . 95.90(10) yes
O7 Na1 O1w 4_566 . 156.60(10) yes
O7 Na1 O2w 4_566 . 79.90(10) yes
O7 Na1 O3w 4_566 . 94.50(10) yes
O1w Na1 O2w . . 76.60(10) yes
O1w Na1 O3w . . 83.60(10) yes
O2w Na1 O3w . . 82.90(10) yes
C1 O1 Na1 . . 170.6(2) no
C1 O1 Cd1 . . 87.0(2) no
Na1 O1 Cd1 . . 102.40(10) no
C1 O2 Cd1 . . 96.90(10) no
C8 O3 Cd1 . 2_655 99.3(2) no
C8 O3 Na1 . 2_655 135.6(2) no
Cd1 O3 Na1 2_655 2_655 98.40(10) no
C8 O4 Cd1 . 2_655 85.4(2) no
S1 O5 Cd1 . 4_665 128.20(10) no
S1 O6 Cd1 . 1_655 175.30(10) no
S1 O7 Na1 . 4_665 140.00(10) no
C13 N1 C9 . . 117.0(2) no
C13 N1 Cd1 . . 120.0(2) no
C9 N1 Cd1 . . 122.0(2) no
O1 C1 O2 . . 122.0(2) no
O1 C1 C2 . . 119.2(2) no
O2 C1 C2 . . 118.8(2) no
C7 C2 C3 . . 119.3(2) no
C7 C2 C1 . . 120.2(2) no
C3 C2 C1 . . 120.5(2) no
C2 C3 C4 . . 121.1(2) no
C3 C4 C5 . . 119.2(2) no
C3 C4 C8 . . 119.1(2) no
C5 C4 C8 . . 121.6(2) no
C6 C5 C4 . . 119.8(2) no
C7 C6 C5 . . 120.6(2) no
C7 C6 S1 . . 119.1(2) no
C5 C6 S1 . . 120.3(2) no
C6 C7 C2 . . 120.1(2) no
O4 C8 O3 . . 121.8(2) no
O4 C8 C4 . . 120.1(2) no
O3 C8 C4 . . 118.0(2) no
N1 C9 C10 . . 122.9(3) no
C9 C10 C11 . . 120.0(3) no
C12 C11 C10 . . 116.9(2) no
C12 C11 C14 . . 119.3(3) no
C10 C11 C14 . . 123.7(3) no
C13 C12 C11 . . 119.5(3) no
N1 C13 C12 . . 123.7(3) no
C14 C14 C11 3_566 . 125.6(4) no
Na1 O1w H1w1 . . 143 no
Na1 O1w H1w2 . . 93 no
H1w1 O1w H1w2 . . 108 no
Na1 O2w H2w1 . . 110 no
Na1 O2w H2w2 . . 134 no
H2w1 O2w H2w2 . . 110 no
Na1 O3w H3w1 . . 125 no
Na1 O3w H3w2 . . 113 no
H3w1 O3w H3w2 . . 108 no
C2 C3 H3 . . 119.5 no
C4 C3 H3 . . 119.5 no
C6 C5 H5 . . 120.1 no
C4 C5 H5 . . 120.1 no
C6 C7 H7 . . 120.0 no
C2 C7 H7 . . 120.0 no
N1 C9 H9 . . 118.6 no
C10 C9 H9 . . 118.6 no
C9 C10 H10 . . 120.0 no
C11 C10 H10 . . 120.0 no
C13 C12 H12 . . 120.3 no
C11 C12 H12 . . 120.3 no
N1 C13 H13 . . 118.2 no
C12 C13 H13 . . 118.2 no
C14 C14 H14 3_566 . 117.2 no
C11 C14 H14 . . 117.2 no

loop_
_geom_bond_atom_site_label_1
_geom_bond_atom_site_label_2
_geom_bond_site_symmetry_2
_geom_bond_distance
_geom_bond_publ_flag
Cd1 O1 . 2.528(2) yes
Cd1 O2 . 2.306(2) yes
Cd1 O3 2_645 2.265(2) yes
Cd1 O4 2_645 2.564(2) yes
Cd1 O5 4_566 2.342(2) yes
Cd1 O6 1_455 2.402(2) yes
Cd1 N1 . 2.285(2) yes
S1 O6 . 1.441(2) no
S1 O7 . 1.446(2) no
S1 O5 . 1.464(2) no
S1 C6 . 1.776(2) no
Na1 O1 . 2.291(2) yes
Na1 O3 2_645 2.686(2) yes
Na1 O7 4_566 2.421(2) yes
Na1 O1w . 2.676(3) yes
Na1 O2w . 2.384(3) yes
Na1 O3w . 2.349(2) yes
O1 C1 . 1.244(3) no
O2 C1 . 1.260(3) no
O3 C8 . 1.255(3) no
O4 C8 . 1.246(3) no
N1 C13 . 1.333(3) no
N1 C9 . 1.342(3) no
C1 C2 . 1.497(3) no
C2 C7 . 1.385(3) no
C2 C3 . 1.387(3) no
C3 C4 . 1.387(3) no
C4 C5 . 1.390(3) no
C4 C8 . 1.504(3) no
C5 C6 . 1.388(3) no
C6 C7 . 1.383(3) no
C9 C10 . 1.369(4) no
C10 C11 . 1.389(4) no
C11 C12 . 1.387(4) no
C11 C14 . 1.467(4) no
C12 C13 . 1.371(4) no
C14 C14 3_566 1.316(6) no
O1w H1w1 . 0.86 no
O1w H1w2 . 0.85 no
O2w H2w1 . 0.85 no
O2w H2w2 . 0.85 no
O3w H3w1 . 0.86 no
O3w H3w2 . 0.85 no
C3 H3 . 0.93 no
C5 H5 . 0.93 no
C7 H7 . 0.93 no
C9 H9 . 0.93 no
C10 H10 . 0.93 no
C12 H12 . 0.93 no
C13 H13 . 0.93 no
C14 H14 . 0.93 no

loop_
_geom_hbond_atom_site_label_D
_geom_hbond_atom_site_label_H
_geom_hbond_atom_site_label_A
_geom_hbond_site_symmetry_A
_geom_hbond_distance_DH
_geom_hbond_distance_HA
_geom_hbond_distance_DA
_geom_hbond_angle_DHA
_geom_hbond_publ_flag
O1w H1w1 O5 . 0.86 2.26 3.094(3) 164 yes
O1w H1w2 O4 2_745 0.85 2.27 3.109(4) 170 yes
O2w H2w2 O4 2_745 0.85 2.00 2.790(3) 156 yes
O2w H2w1 O3w 3_756 0.85 2.13 2.958(3) 164 yes
O3w H3w1 O2 2_645 0.86 1.95 2.782(3) 162 yes
O3w H3w2 O7 2_745 0.85 2.10 2.887(3) 153 yes

loop_
_geom_torsion_atom_site_label_1
_geom_torsion_atom_site_label_2
_geom_torsion_atom_site_label_3
_geom_torsion_atom_site_label_4
_geom_torsion_site_symmetry_1
_geom_torsion_site_symmetry_4
_geom_torsion
_geom_torsion_publ_flag
O3w Na1 O1 Cd1 . . 68.6(4) no
O2w Na1 O1 Cd1 . . -128.90(10) no
O7 Na1 O1 Cd1 4_566 . -48.50(10) no
O1w Na1 O1 Cd1 . . 153.50(10) no
O3 Na1 O1 Cd1 2_645 . 25.20(10) no
O3 Cd1 O1 C1 2_645 . 149.2(2) no
N1 Cd1 O1 C1 . . -37.7(2) no
O2 Cd1 O1 C1 . . -4.0(2) no
O5 Cd1 O1 C1 4_566 . -109.2(2) no
O6 Cd1 O1 C1 1_455 . 62.6(2) no
O4 Cd1 O1 C1 2_645 . 163.6(2) no
O3 Cd1 O1 Na1 2_645 . -29.70(10) no
N1 Cd1 O1 Na1 . . 143.50(10) no
O2 Cd1 O1 Na1 . . 177.20(10) no
O5 Cd1 O1 Na1 4_566 . 72.00(10) no
O6 Cd1 O1 Na1 1_455 . -116.20(10) no
O4 Cd1 O1 Na1 2_645 . -15.20(10) no
O3 Cd1 O2 C1 2_645 . -27.3(2) no
N1 Cd1 O2 C1 . . 164.5(2) no
O5 Cd1 O2 C1 4_566 . 81.7(2) no
O6 Cd1 O2 C1 1_455 . -115.2(2) no
O1 Cd1 O2 C1 . . 4.0(2) no
O6 S1 O5 Cd1 . 4_665 -154.20(10) no
O7 S1 O5 Cd1 . 4_665 -25.1(2) no
C6 S1 O5 Cd1 . 4_665 89.9(2) no
O6 S1 O7 Na1 . 4_665 104.1(2) no
O5 S1 O7 Na1 . 4_665 -23.7(2) no
C6 S1 O7 Na1 . 4_665 -138.4(2) no
O3 Cd1 N1 C13 2_645 . 24.8(3) no
O2 Cd1 N1 C13 . . -171.2(2) no
O5 Cd1 N1 C13 4_566 . -71.8(2) no
O6 Cd1 N1 C13 1_455 . 105.9(2) no
O1 Cd1 N1 C13 . . -144.6(2) no
O4 Cd1 N1 C13 2_645 . 18.4(2) no
O3 Cd1 N1 C9 2_645 . -143.2(2) no
O2 Cd1 N1 C9 . . 20.8(2) no
O5 Cd1 N1 C9 4_566 . 120.1(2) no
O6 Cd1 N1 C9 1_455 . -62.2(2) no
O1 Cd1 N1 C9 . . 47.4(3) no
O4 Cd1 N1 C9 2_645 . -149.6(2) no
Cd1 O1 C1 O2 . . 6.9(3) no
Cd1 O1 C1 C2 . . -171.0(2) no
Cd1 O2 C1 O1 . . -7.7(3) no
Cd1 O2 C1 C2 . . 170.3(2) no
O3 Cd1 C1 O2 2_645 . 157.0(2) no
O1 C1 C2 C7 . . 8.5(4) no
O2 C1 C2 C7 . . -169.5(2) no
O1 C1 C2 C3 . . -174.6(2) no
O2 C1 C2 C3 . . 7.4(4) no
C7 C2 C3 C4 . . 0.6(4) no
C1 C2 C3 C4 . . -176.3(2) no
C2 C3 C4 C5 . . 0.9(4) no
C2 C3 C4 C8 . . 179.9(2) no
C3 C4 C5 C6 . . -1.4(4) no
C8 C4 C5 C6 . . 179.7(2) no
C4 C5 C6 C7 . . 0.3(4) no
C4 C5 C6 S1 . . 179.1(2) no
O6 S1 C6 C7 . . -70.7(2) no
O7 S1 C6 C7 . . 167.8(2) no
O5 S1 C6 C7 . . 47.7(2) no
O6 S1 C6 C5 . . 110.5(2) no
O7 S1 C6 C5 . . -11.0(2) no
O5 S1 C6 C5 . . -131.1(2) no
C5 C6 C7 C2 . . 1.3(4) no
S1 C6 C7 C2 . . -177.5(2) no
C3 C2 C7 C6 . . -1.8(4) no
C1 C2 C7 C6 . . 175.2(2) no
Cd1 O4 C8 O3 2_655 . -3.1(2) no
Cd1 O4 C8 C4 2_655 . 178.0(2) no
Cd1 O3 C8 O4 2_655 . 3.5(3) no
Na1 O3 C8 O4 2_655 . 115.7(2) no
Cd1 O3 C8 C4 2_655 . -177.6(2) no
Na1 O3 C8 C4 2_655 . -65.3(3) no
C3 C4 C8 O4 . . 178.1(2) no
C5 C4 C8 O4 . . -2.9(4) no
C3 C4 C8 O3 . . -0.8(3) no
C5 C4 C8 O3 . . 178.1(2) no
C13 N1 C9 C10 . . -1.8(4) no
Cd1 N1 C9 C10 . . 166.6(2) no
N1 C9 C10 C11 . . -1.3(4) no
C9 C10 C11 C12 . . 3.5(4) no
C9 C10 C11 C14 . . -173.9(3) no
C10 C11 C12 C13 . . -2.9(4) no
C14 C11 C12 C13 . . 174.7(3) no
C9 N1 C13 C12 . . 2.5(4) no
Cd1 N1 C13 C12 . . -166.1(2) no
C11 C12 C13 N1 . . -0.1(5) no
C12 C11 C14 C14 . 3_566 -172.8(4) no
C10 C11 C14 C14 . 3_566 4.6(5) no
